data_2101408
loop_
_publ_author_name
'Sheldrick, G. M.'
'Heine, A.'
'Schmidt-B\"ase, K.'
'Pohl, E.'
'Jones, P. G.'
'Paulus, E.'
'Waring, M. J.'

_publ_section_title
;
 Structures of quinoxaline antibiotics
;
_journal_issue 6
_journal_name_full 'Acta Crystallographica Section B'
_journal_page_first 987
_journal_page_last 999
_journal_paper_doi 10.1107/S010876819401503X
_journal_volume 51
_journal_year 1995
_chemical_formula_moiety 'C54 H70 N12 O12 S2, 0.67(C H Cl3), 0.67(H2 O)'
_chemical_formula_sum 'C54.67 H72 Cl2 N12 O12.67 S2'
_chemical_formula_weight 1234.2
_chemical_name_common 'Triostin C'
_chemical_name_systematic
;
 ?
;
_space_group_IT_number 19
_symmetry_cell_setting orthorhombic
_symmetry_space_group_name_Hall 'P 2ac 2ab'
_symmetry_space_group_name_H-M 'P 21 21 21'
_audit_creation_method SHELXL
_cell_angle_alpha 90.00
_cell_angle_beta 90.00
_cell_angle_gamma 90.00
_cell_formula_units_Z 4
_cell_length_a 16.054(8)
_cell_length_b 17.128(9)
_cell_length_c 22.706(12)
_cell_measurement_temperature 188(2)
_cell_volume 6244(6)
_computing_cell_refinement 'Stoe DIF4'
_computing_data_collection 'Stoe DIF4'
_computing_data_reduction 'Stoe REDU4'
_computing_molecular_graphics 'Siemens SHELXTL-PC'
_computing_publication_material SHELXL-93
_computing_structure_refinement 'SHELXL-93 (Sheldrick, 1993)'
_computing_structure_solution 'SHELXS-86 (Sheldrick, 1990)'
_diffrn_ambient_temperature 188(2)
_diffrn_measurement_device 'Stoe-Siemens AED 4-circle diffractometer'
_diffrn_measurement_method 'Profile fitted 2\q/\w scans (Clegg, 1981)'
_diffrn_radiation_monochromator graphite
_diffrn_radiation_source 'fine-focus sealed tube'
_diffrn_radiation_type MoK\a
_diffrn_radiation_wavelength 0.71073
_diffrn_reflns_av_R_equivalents 0.0959
_diffrn_reflns_av_sigmaI/netI 0.1116
_diffrn_reflns_limit_h_max 16
_diffrn_reflns_limit_h_min -16
_diffrn_reflns_limit_k_max 18
_diffrn_reflns_limit_k_min -18
_diffrn_reflns_limit_l_max 23
_diffrn_reflns_limit_l_min -23
_diffrn_reflns_number 9028
_diffrn_reflns_theta_max 22.01
_diffrn_reflns_theta_min 4.09
_diffrn_standards_decay_% 0
_diffrn_standards_interval_count 100
_diffrn_standards_number 3
_exptl_absorpt_coefficient_mu 0.239
_exptl_absorpt_correction_type none
_exptl_crystal_density_diffrn 1.313
_exptl_crystal_F_000 2602
_exptl_crystal_size_max 0.23
_exptl_crystal_size_mid 0.15
_exptl_crystal_size_min 0.08
_refine_diff_density_max .269
_refine_diff_density_min -.236
_refine_ls_abs_structure_details 'Flack H D (1983), Acta Cryst. A39, 876-881'
_refine_ls_abs_structure_Flack -0.17(15)
_refine_ls_extinction_method none
_refine_ls_goodness_of_fit_all 1.111
_refine_ls_goodness_of_fit_obs 1.122
_refine_ls_matrix_type full
_refine_ls_number_parameters 780
_refine_ls_number_reflns 7260
_refine_ls_number_restraints 720
_refine_ls_restrained_S_all 1.070
_refine_ls_restrained_S_obs 1.041
_refine_ls_R_factor_all 0.1403
_refine_ls_R_factor_obs 0.0765
_refine_ls_shift/esd_max 0.000
_refine_ls_shift/esd_mean 0.000
_refine_ls_structure_factor_coef Fsqd
_refine_ls_weighting_details 'w=1/[s^2^(Fo^2^)+( 0.0250P)^2^+16.0000P] where P=(Fo^2^+2Fc^2^)/3'
_refine_ls_weighting_scheme calc
_refine_ls_wR_factor_all 0.1626
_refine_ls_wR_factor_obs 0.1267
_reflns_number_observed 4678
_reflns_number_total 7268
_reflns_observed_criterion >2sigma(I)
_cod_data_source_file he0091.cif
_cod_data_source_block trioc
_cod_depositor_comments
;
The following automatic conversions were performed:
'_symmetry_cell_setting' value 'Orthorhombic' changed to 'orthorhombic'
according to '/home/saulius/struct/CIF-dictionaries/cif_core.dic'
dictionary named 'cif_core.dic' version 2.4.1 from 2010-06-29.

Automatic conversion script
Id: cif_fix_enum 1527 2010-12-29 10:47:43Z saulius 

The following automatic conversions were performed:

'_symmetry_cell_setting' value 'Orthorhombic' changed to
'orthorhombic' according to
/home/saulius/struct/CIF-dictionaries/cif_core.dic dictionary named
'cif_core.dic' version 2.4.1 from 2010-06-29.

Automatic conversion script
Id: cif_fix_values 1715 2011-07-08 13:25:40Z adriana 

The following automatic conversions were performed:

'_refine_ls_weighting_scheme' value 'calc w=1/[s^2^(Fo^2^)+(
0.0250P)^2^+16.0000P] where P=(Fo^2^+2Fc^2^)/3' was changed to
'calc'. New tag '_refine_ls_weighting_details' was created. The value
of the new tag was set to 'w=1/[s^2^(Fo^2^)+( 0.0250P)^2^+16.0000P]
where P=(Fo^2^+2Fc^2^)/3'.

Automatic conversion script
Id: cif_fix_values 3143 2015-03-26 13:38:13Z robertas 
;
_cod_original_cell_volume 6244.(6)
_cod_original_sg_symbol_H-M P2(1)2(1)2(1)
_cod_database_code 2101408

loop_
_symmetry_equiv_pos_as_xyz
'x, y, z'
'-x+1/2, -y, z+1/2'
'-x, y+1/2, -z+1/2'
'x+1/2, -y+1/2, -z'

loop_
_atom_site_aniso_label
_atom_site_aniso_U_11
_atom_site_aniso_U_22
_atom_site_aniso_U_33
_atom_site_aniso_U_12
_atom_site_aniso_U_13
_atom_site_aniso_U_23
S1 0.067(2) 0.053(2) 0.053(2) -0.0165(15) -0.015(2) 0.0011(15)
C1 0.045(6) 0.031(5) 0.065(6) 0.009(5) -0.007(5) -0.007(5)
C2 0.039(5) 0.016(5) 0.040(5) 0.008(4) -0.002(5) -0.009(4)
N1 0.040(5) 0.026(4) 0.045(5) -0.006(4) 0.004(4) -0.007(4)
C24 0.040(6) 0.049(7) 0.083(8) -0.022(5) 0.017(6) -0.007(6)
C3 0.038(5) 0.029(5) 0.042(6) 0.000(5) 0.008(5) 0.000(5)
O1 0.045(4) 0.046(4) 0.053(4) -0.013(3) 0.015(3) -0.011(3)
C4 0.051(6) 0.038(6) 0.041(6) 0.001(5) 0.009(5) 0.005(5)
C5 0.105(9) 0.032(6) 0.045(6) 0.000(6) 0.008(7) -0.004(5)
N2 0.053(5) 0.035(5) 0.035(5) -0.011(4) 0.003(4) -0.002(4)
C6 0.037(6) 0.037(6) 0.038(6) -0.008(5) 0.006(5) 0.006(5)
O2 0.039(4) 0.049(4) 0.069(5) -0.008(4) -0.011(4) -0.006(4)
C7 0.034(5) 0.037(5) 0.048(6) -0.001(5) 0.012(5) -0.011(5)
N3 0.029(4) 0.038(5) 0.058(5) -0.005(4) 0.000(4) -0.019(4)
C8 0.043(6) 0.033(6) 0.051(7) -0.004(5) -0.010(6) -0.010(5)
O3 0.063(5) 0.070(5) 0.045(5) 0.002(4) 0.010(4) -0.016(4)
C9 0.049(6) 0.029(6) 0.047(6) -0.002(5) -0.010(6) 0.000(5)
C10 0.053(6) 0.044(6) 0.048(6) -0.007(5) -0.013(6) -0.012(5)
N4 0.061(6) 0.043(5) 0.060(6) -0.009(5) -0.018(5) -0.009(5)
C11 0.046(6) 0.052(7) 0.050(7) -0.006(5) -0.002(6) 0.009(6)
C12 0.050(7) 0.078(8) 0.084(9) -0.008(7) -0.019(7) 0.013(8)
C13 0.048(7) 0.130(12) 0.090(10) -0.013(8) -0.026(8) 0.035(10)
C14 0.041(7) 0.176(15) 0.073(9) -0.002(8) 0.011(7) 0.044(10)
C15 0.050(7) 0.131(11) 0.048(7) -0.001(8) 0.007(6) 0.024(8)
C16 0.041(6) 0.054(7) 0.063(7) 0.002(6) -0.011(6) 0.018(6)
N5 0.048(5) 0.045(5) 0.048(5) -0.007(4) -0.002(4) 0.004(4)
C17 0.043(5) 0.035(6) 0.046(6) 0.009(5) 0.014(5) -0.002(5)
O4 0.040(4) 0.044(4) 0.048(4) 0.008(3) 0.013(3) 0.006(4)
C18 0.026(5) 0.030(5) 0.051(6) -0.001(5) 0.007(5) 0.001(5)
O5 0.044(4) 0.066(5) 0.088(6) 0.021(4) 0.010(4) 0.017(4)
C19 0.046(5) 0.027(5) 0.038(6) 0.013(5) 0.000(5) 0.003(5)
C20 0.030(5) 0.045(6) 0.046(6) -0.007(5) 0.001(5) 0.008(5)
C21 0.039(6) 0.047(6) 0.096(9) -0.005(5) 0.008(6) -0.007(6)
C22 0.049(6) 0.037(6) 0.058(7) 0.008(5) 0.003(5) -0.003(5)
N6 0.034(4) 0.033(4) 0.044(5) 0.006(4) 0.002(4) 0.001(4)
C25 0.050(6) 0.044(6) 0.051(6) 0.016(5) -0.005(5) 0.003(5)
C23 0.028(5) 0.042(6) 0.050(6) 0.001(5) 0.009(5) 0.003(6)
O6 0.058(4) 0.047(4) 0.047(4) 0.009(4) -0.010(4) 0.004(4)
C32 0.098(9) 0.042(7) 0.065(7) -0.001(6) -0.012(7) 0.011(6)
C31 0.057(7) 0.038(6) 0.082(8) -0.001(6) 0.012(6) 0.005(6)
S1' 0.0393(15) 0.065(2) 0.099(2) -0.0002(14) -0.010(2) 0.032(2)
C1' 0.044(5) 0.042(6) 0.066(7) 0.000(5) -0.003(6) 0.006(6)
C2' 0.029(5) 0.037(5) 0.047(6) 0.003(4) 0.008(4) 0.012(5)
N1' 0.033(4) 0.036(5) 0.047(5) -0.002(4) 0.009(4) 0.004(4)
C24' 0.042(6) 0.053(7) 0.056(7) 0.010(5) 0.024(5) 0.012(6)
C3' 0.038(5) 0.028(5) 0.041(6) 0.000(5) 0.008(5) 0.010(5)
O1' 0.043(4) 0.044(4) 0.051(4) 0.012(3) 0.014(4) 0.010(4)
C4' 0.046(5) 0.035(5) 0.033(6) 0.008(5) 0.004(5) 0.002(5)
C5' 0.038(6) 0.044(6) 0.060(7) -0.002(5) -0.010(5) 0.005(6)
N2' 0.030(4) 0.040(5) 0.037(5) 0.012(4) -0.002(4) 0.004(4)
C6' 0.027(5) 0.048(6) 0.026(5) 0.003(5) 0.006(5) 0.003(5)
O2' 0.044(4) 0.056(4) 0.045(4) 0.006(3) -0.017(4) 0.008(4)
C7' 0.026(5) 0.040(5) 0.027(5) 0.011(4) 0.007(4) -0.003(5)
N3' 0.024(4) 0.044(5) 0.029(4) 0.009(4) -0.007(4) 0.006(4)
C8' 0.038(5) 0.038(6) 0.029(5) 0.005(5) 0.006(5) -0.002(5)
O3' 0.039(4) 0.070(5) 0.036(4) 0.002(4) 0.009(3) 0.003(4)
C9' 0.034(5) 0.033(5) 0.028(5) -0.001(4) 0.005(5) 0.006(4)
C10' 0.031(5) 0.054(7) 0.047(6) 0.008(5) 0.001(5) 0.010(6)
N4' 0.038(5) 0.043(5) 0.048(5) 0.005(4) -0.008(4) 0.011(4)
C11' 0.041(6) 0.029(6) 0.054(6) 0.009(5) -0.005(6) 0.007(5)
C12' 0.050(6) 0.060(7) 0.053(7) -0.006(6) -0.015(6) 0.012(6)
C13' 0.065(7) 0.086(9) 0.047(7) 0.010(7) -0.011(7) 0.023(7)
C14' 0.056(7) 0.099(10) 0.056(7) -0.007(7) 0.000(6) 0.020(7)
C15' 0.043(6) 0.088(9) 0.049(7) -0.001(6) -0.012(6) 0.028(7)
C16' 0.040(5) 0.046(6) 0.030(5) -0.001(5) -0.002(5) 0.004(5)
N5' 0.039(4) 0.039(5) 0.036(5) -0.004(4) 0.001(4) 0.003(4)
C17' 0.037(5) 0.048(6) 0.023(5) 0.002(5) 0.005(4) -0.007(5)
O4' 0.030(3) 0.053(4) 0.037(4) 0.005(3) 0.009(3) 0.005(3)
C18' 0.031(5) 0.034(6) 0.046(6) -0.002(5) 0.006(5) -0.002(5)
O5' 0.042(4) 0.038(4) 0.077(5) 0.015(4) 0.012(4) 0.020(4)
C19' 0.030(5) 0.031(5) 0.038(6) 0.006(4) 0.006(5) -0.004(4)
C20' 0.038(5) 0.033(5) 0.036(6) -0.005(4) 0.008(5) 0.002(5)
C21' 0.066(7) 0.056(7) 0.048(6) 0.002(6) 0.014(6) 0.009(6)
C22' 0.041(6) 0.034(5) 0.047(6) -0.009(5) 0.002(5) 0.009(5)
N6' 0.032(4) 0.034(4) 0.041(5) 0.004(4) -0.009(4) -0.014(4)
C25' 0.043(6) 0.037(6) 0.058(7) -0.007(5) -0.012(5) -0.004(5)
C23' 0.032(5) 0.043(6) 0.036(6) -0.005(5) -0.001(5) -0.002(5)
O6' 0.040(4) 0.038(4) 0.076(5) -0.002(3) -0.013(4) -0.013(4)
C32' 0.075(7) 0.038(6) 0.057(7) -0.004(6) -0.001(6) 0.019(5)
C31' 0.052(7) 0.055(7) 0.099(9) -0.020(6) -0.020(6) 0.019(7)
C40 0.013(7) 0.112(13) 0.065(11) -0.010(9) -0.002(8) 0.068(11)
Cl1 0.054(3) 0.090(4) 0.069(3) 0.004(3) 0.000(2) 0.010(3)
Cl2 0.091(4) 0.120(5) 0.072(4) -0.025(3) 0.001(3) 0.000(3)
Cl3 0.099(4) 0.110(5) 0.087(4) 0.047(4) 0.018(3) 0.006(3)
O40 0.25(4) 0.10(2) 0.19(3) 0.01(3) -0.08(3) 0.03(2)
O41 0.32(6) 0.43(6) 0.41(6) 0.02(4) 0.07(4) 0.00(4)

loop_
_atom_site_label
_atom_site_fract_x
_atom_site_fract_y
_atom_site_fract_z
_atom_site_U_iso_or_equiv
_atom_site_thermal_displace_type
_atom_site_calc_flag
_atom_site_refinement_flags
_atom_site_occupancy
_atom_site_disorder_group
_atom_site_type_symbol
S1 0.9456(2) 0.0268(2) 0.01201(12) 0.0576(8) Uani d U 1 . S
C1 0.9626(5) 0.0055(5) -0.0655(4) 0.047(2) Uani d U 1 . C
H1A 1.0178(5) 0.0258(5) -0.0774(4) 0.056 Uiso calc R 1 . H
H1B 0.9629(5) -0.0518(5) -0.0713(4) 0.056 Uiso calc R 1 . H
C2 0.8968(5) 0.0411(4) -0.1039(4) 0.032(2) Uani d U 1 . C
H2 0.8414(5) 0.0185(4) -0.0933(4) 0.038 Uiso calc R 1 . H
N1 0.9139(4) 0.0264(4) -0.1667(3) 0.037(2) Uani d U 1 . N
C24 0.9936(5) 0.0540(5) -0.1913(5) 0.057(3) Uani d U 1 . C
H24A 0.9849(9) 0.073(3) -0.2317(10) 0.086 Uiso calc R 1 . H
H24B 1.0338(13) 0.0109(11) -0.192(3) 0.086 Uiso calc R 1 . H
H24C 1.015(2) 0.097(2) -0.1671(16) 0.086 Uiso calc R 1 . H
C3 0.8657(6) -0.0264(5) -0.1960(4) 0.036(2) Uani d U 1 . C
O1 0.8017(4) -0.0520(3) -0.1729(3) 0.048(2) Uani d U 1 . O
C4 0.8860(6) -0.0488(5) -0.2588(4) 0.043(2) Uani d U 1 . C
H4 0.9469(6) -0.0406(5) -0.2658(4) 0.051 Uiso calc R 1 . H
C5 0.8370(7) -0.0005(5) -0.3030(4) 0.061(3) Uani d U 1 . C
H5A 0.8518(7) -0.0166(5) -0.3430(4) 0.091 Uiso calc R 1 . H
H5B 0.8503(7) 0.0549(5) -0.2977(4) 0.091 Uiso calc R 1 . H
H5C 0.7772(7) -0.0086(5) -0.2966(4) 0.091 Uiso calc R 1 . H
N2 0.8663(5) -0.1322(4) -0.2668(3) 0.041(2) Uani d U 1 . N
H2A 0.8287(5) -0.1479(4) -0.2924(3) 0.049 Uiso calc R 1 . H
C6 0.9082(6) -0.1822(5) -0.2334(4) 0.037(2) Uani d U 1 . C
O2 0.9624(4) -0.1649(4) -0.1994(3) 0.052(2) Uani d U 1 . O
C7 0.8870(5) -0.2709(5) -0.2435(4) 0.039(2) Uani d U 1 . C
H7 0.9230(5) -0.2907(5) -0.2762(4) 0.047 Uiso calc R 1 . H
N3 0.8009(4) -0.2835(4) -0.2598(3) 0.042(2) Uani d U 1 . N
H3 0.7621(4) -0.2616(4) -0.2381(3) 0.050 Uiso calc R 1 . H
C8 0.7765(6) -0.3266(5) -0.3063(5) 0.042(2) Uani d U 1 . C
O3 0.8224(4) -0.3474(4) -0.3459(3) 0.060(2) Uani d U 1 . O
C9 0.6853(6) -0.3461(5) -0.3062(5) 0.042(2) Uani d U 1 . C
C10 0.6468(6) -0.3778(5) -0.3564(4) 0.048(3) Uani d U 1 . C
H10 0.6792(6) -0.3868(5) -0.3908(4) 0.058 Uiso calc R 1 . H
N4 0.5662(5) -0.3953(5) -0.3568(4) 0.055(2) Uani d U 1 . N
C11 0.5231(6) -0.3817(6) -0.3068(5) 0.049(3) Uani d U 1 . C
C12 0.4381(7) -0.3997(7) -0.3046(6) 0.071(3) Uani d U 1 . C
H12 0.4105(7) -0.4200(7) -0.3383(6) 0.085 Uiso calc R 1 . H
C13 0.3964(8) -0.3881(8) -0.2543(7) 0.090(4) Uani d U 1 . C
H13 0.3392(8) -0.4024(8) -0.2530(7) 0.107 Uiso calc R 1 . H
C14 0.4316(7) -0.3567(9) -0.2045(6) 0.097(5) Uani d U 1 . C
H14 0.3990(7) -0.3494(9) -0.1701(6) 0.116 Uiso calc R 1 . H
C15 0.5145(6) -0.3359(7) -0.2048(5) 0.076(4) Uani d U 1 . C
H15 0.5398(6) -0.3128(7) -0.1712(5) 0.092 Uiso calc R 1 . H
C16 0.5603(6) -0.3498(6) -0.2562(5) 0.053(3) Uani d U 1 . C
N5 0.6447(5) -0.3308(4) -0.2568(4) 0.047(2) Uani d U 1 . N
C17 0.9075(6) -0.3169(5) -0.1882(4) 0.041(2) Uani d U 1 . C
H17A 0.9093(6) -0.3736(5) -0.1968(4) 0.050 Uiso calc R 1 . H
H17B 0.9622(6) -0.3008(5) -0.1721(4) 0.050 Uiso calc R 1 . H
O4 0.8421(4) -0.2995(3) -0.1474(3) 0.044(2) Uani d U 1 . O
C18 0.8467(5) -0.3321(5) -0.0945(4) 0.036(2) Uani d U 1 . C
O5 0.9046(4) -0.3716(4) -0.0793(3) 0.066(2) Uani d U 1 . O
C19 0.7700(5) -0.3163(5) -0.0579(4) 0.037(2) Uani d U 1 . C
H19 0.7823(5) -0.3348(5) -0.0170(4) 0.045 Uiso calc R 1 . H
C20 0.6930(5) -0.3619(5) -0.0794(4) 0.040(2) Uani d U 1 . C
H20 0.6812(5) -0.3442(5) -0.1206(4) 0.048 Uiso calc R 1 . H
C21 0.6174(5) -0.3404(6) -0.0421(5) 0.061(3) Uani d U 1 . C
H21A 0.5687(5) -0.3696(6) -0.0560(5) 0.091 Uiso calc R 1 . H
H21B 0.6066(5) -0.2843(6) -0.0455(5) 0.091 Uiso calc R 1 . H
H21C 0.6284(5) -0.3536(6) -0.0008(5) 0.091 Uiso calc R 1 . H
C22 0.7095(6) -0.4513(5) -0.0820(4) 0.048(3) Uani d U 1 . C
H22 0.7648(6) -0.4592(5) -0.1014(4) 0.057 Uiso calc R 1 . H
N6 0.7533(4) -0.2302(4) -0.0541(3) 0.037(2) Uani d U 1 . N
C25 0.7166(6) -0.1917(5) -0.1053(4) 0.048(3) Uani d U 1 . C
H25A 0.7597(9) -0.162(3) -0.1262(14) 0.073 Uiso calc R 1 . H
H25B 0.673(2) -0.156(3) -0.0923(4) 0.073 Uiso calc R 1 . H
H25C 0.693(3) -0.2311(6) -0.1317(12) 0.073 Uiso calc R 1 . H
C23 0.7711(5) -0.1954(5) -0.0029(5) 0.040(2) Uani d U 1 . C
O6 0.8009(4) -0.2272(4) 0.0404(3) 0.051(2) Uani d U 1 . O
C32 0.7142(7) -0.4870(6) -0.0214(4) 0.068(3) Uani d U 1 . C
H32A 0.7570(7) -0.4601(6) 0.0017(4) 0.102 Uiso calc R 1 . H
H32B 0.7285(7) -0.5424(6) -0.0247(4) 0.102 Uiso calc R 1 . H
H32C 0.6602(7) -0.4816(6) -0.0017(4) 0.102 Uiso calc R 1 . H
C31 0.6448(6) -0.4898(5) -0.1202(5) 0.059(3) Uani d U 1 . C
H31A 0.6442(6) -0.4647(5) -0.1590(5) 0.089 Uiso calc R 1 . H
H31B 0.5899(6) -0.4844(5) -0.1017(5) 0.089 Uiso calc R 1 . H
H31C 0.6582(6) -0.5453(5) -0.1247(5) 0.089 Uiso calc R 1 . H
S1' 0.9076(2) -0.0757(2) 0.04776(15) 0.0677(9) Uani d U 1 . S
C1' 0.7958(5) -0.0694(5) 0.0525(5) 0.051(3) Uani d U 1 . C
H1'A 0.7771(5) -0.0961(5) 0.0889(5) 0.061 Uiso calc R 1 . H
H1'B 0.7796(5) -0.0137(5) 0.0557(5) 0.061 Uiso calc R 1 . H
C2' 0.7516(5) -0.1049(5) 0.0006(4) 0.038(2) Uani d U 1 . C
H2' 0.7716(5) -0.0791(5) -0.0363(4) 0.045 Uiso calc R 1 . H
N1' 0.6612(4) -0.0936(4) 0.0059(3) 0.039(2) Uani d U 1 . N
C24' 0.6184(5) -0.1307(5) 0.0545(4) 0.050(3) Uani d U 1 . C
H24D 0.646(2) -0.1800(17) 0.0642(16) 0.075 Uiso calc R 1 . H
H24E 0.5606(11) -0.141(3) 0.0433(9) 0.075 Uiso calc R 1 . H
H24F 0.620(3) -0.0961(15) 0.0888(8) 0.075 Uiso calc R 1 . H
C3' 0.6287(5) -0.0327(5) -0.0249(4) 0.036(2) Uani d U 1 . C
O1' 0.6663(4) -0.0028(3) -0.0663(3) 0.046(2) Uani d U 1 . O
C4' 0.5418(5) -0.0044(5) -0.0087(4) 0.038(2) Uani d U 1 . C
H4' 0.5313(5) -0.0156(5) 0.0339(4) 0.045 Uiso calc R 1 . H
C5' 0.4745(5) -0.0421(5) -0.0452(4) 0.048(3) Uani d U 1 . C
H5'A 0.4200(5) -0.0219(5) -0.0330(4) 0.071 Uiso calc R 1 . H
H5'B 0.4759(5) -0.0987(5) -0.0394(4) 0.071 Uiso calc R 1 . H
H5'C 0.4837(5) -0.0300(5) -0.0869(4) 0.071 Uiso calc R 1 . H
N2' 0.5396(4) 0.0802(4) -0.0181(3) 0.036(2) Uani d U 1 . N
H2'A 0.5086(4) 0.1010(4) -0.0459(3) 0.043 Uiso calc R 1 . H
C6' 0.5862(5) 0.1240(5) 0.0167(4) 0.034(2) Uani d U 1 . C
O2' 0.6303(4) 0.0990(4) 0.0556(3) 0.048(2) Uani d U 1 . O
C7' 0.5782(5) 0.2147(5) 0.0090(4) 0.031(2) Uani d U 1 . C
H7' 0.5400(5) 0.2325(5) 0.0411(4) 0.037 Uiso calc R 1 . H
N3' 0.5412(4) 0.2406(4) -0.0446(3) 0.032(2) Uani d U 1 . N
H3' 0.5748(4) 0.2527(4) -0.0738(3) 0.039 Uiso calc R 1 . H
C8' 0.4594(6) 0.2481(5) -0.0538(4) 0.035(2) Uani d U 1 . C
O3' 0.4049(4) 0.2169(4) -0.0225(3) 0.048(2) Uani d U 1 . O
C9' 0.4351(5) 0.2940(5) -0.1072(4) 0.032(2) Uani d U 1 . C
C10' 0.3513(5) 0.3165(5) -0.1185(4) 0.044(2) Uani d U 1 . C
H10' 0.3107(5) 0.3074(5) -0.0888(4) 0.053 Uiso calc R 1 . H
N4' 0.3277(4) 0.3487(4) -0.1673(4) 0.043(2) Uani d U 1 . N
C11' 0.3867(6) 0.3619(5) -0.2086(5) 0.042(2) Uani d U 1 . C
C12' 0.3666(6) 0.3922(6) -0.2636(4) 0.054(3) Uani d U 1 . C
H12' 0.3101(6) 0.4033(6) -0.2728(4) 0.065 Uiso calc R 1 . H
C13' 0.4269(7) 0.4062(6) -0.3047(5) 0.066(3) Uani d U 1 . C
H13' 0.4122(7) 0.4261(6) -0.3424(5) 0.079 Uiso calc R 1 . H
C14' 0.5103(7) 0.3912(7) -0.2912(5) 0.070(3) Uani d U 1 . C
H14' 0.5519(7) 0.4015(7) -0.3199(5) 0.084 Uiso calc R 1 . H
C15' 0.5335(6) 0.3623(6) -0.2379(4) 0.060(3) Uani d U 1 . C
H15' 0.5906(6) 0.3543(6) -0.2289(4) 0.072 Uiso calc R 1 . H
C16' 0.4718(5) 0.3446(5) -0.1962(4) 0.039(2) Uani d U 1 . C
N5' 0.4948(4) 0.3105(4) -0.1446(3) 0.038(2) Uani d U 1 . N
C17' 0.6604(5) 0.2543(5) 0.0207(4) 0.036(2) Uani d U 1 . C
H17C 0.6527(5) 0.3115(5) 0.0176(4) 0.043 Uiso calc R 1 . H
H17D 0.6780(5) 0.2425(5) 0.0616(4) 0.043 Uiso calc R 1 . H
O4' 0.7258(3) 0.2307(4) -0.0190(3) 0.040(2) Uani d U 1 . O
C18' 0.7386(5) 0.2721(5) -0.0675(4) 0.037(2) Uani d U 1 . C
O5' 0.6892(4) 0.3215(4) -0.0842(3) 0.052(2) Uani d U 1 . O
C19' 0.8199(5) 0.2544(5) -0.0985(4) 0.033(2) Uani d U 1 . C
H19' 0.8663(5) 0.2700(5) -0.0716(4) 0.040 Uiso calc R 1 . H
C20' 0.8302(5) 0.3001(5) -0.1559(4) 0.036(2) Uani d U 1 . C
H20' 0.7769(5) 0.2955(5) -0.1784(4) 0.043 Uiso calc R 1 . H
C21' 0.8992(6) 0.2636(6) -0.1934(4) 0.056(3) Uani d U 1 . C
H21D 0.9054(6) 0.2933(6) -0.2300(4) 0.084 Uiso calc R 1 . H
H21E 0.8846(6) 0.2094(6) -0.2026(4) 0.084 Uiso calc R 1 . H
H21F 0.9518(6) 0.2647(6) -0.1715(4) 0.084 Uiso calc R 1 . H
C22' 0.8459(5) 0.3877(5) -0.1446(4) 0.041(2) Uani d U 1 . C
H22' 0.8029(5) 0.4057(5) -0.1158(4) 0.049 Uiso calc R 1 . H
N6' 0.8247(4) 0.1688(4) -0.1070(3) 0.036(2) Uani d U 1 . N
C25' 0.7545(5) 0.1343(5) -0.1379(4) 0.046(3) Uani d U 1 . C
H25D 0.754(2) 0.0779(7) -0.1308(19) 0.069 Uiso calc R 1 . H
H25E 0.7600(17) 0.144(3) -0.1803(5) 0.069 Uiso calc R 1 . H
H25F 0.7026(6) 0.158(2) -0.1236(17) 0.069 Uiso calc R 1 . H
C23' 0.8952(6) 0.1295(5) -0.0938(4) 0.037(2) Uani d U 1 . C
O6' 0.9561(4) 0.1632(3) -0.0729(3) 0.052(2) Uani d U 1 . O
C32' 0.8339(6) 0.4351(5) -0.2006(4) 0.057(3) Uani d U 1 . C
H32D 0.7791(6) 0.4236(5) -0.2175(4) 0.085 Uiso calc R 1 . H
H32E 0.8774(6) 0.4215(5) -0.2290(4) 0.085 Uiso calc R 1 . H
H32F 0.8374(6) 0.4909(5) -0.1913(4) 0.085 Uiso calc R 1 . H
C31' 0.9304(6) 0.4050(6) -0.1179(5) 0.069(3) Uani d U 1 . C
H31D 0.9375(6) 0.3742(6) -0.0819(5) 0.103 Uiso calc R 1 . H
H31E 0.9341(6) 0.4607(6) -0.1084(5) 0.103 Uiso calc R 1 . H
H31F 0.9741(6) 0.3913(6) -0.1461(5) 0.103 Uiso calc R 1 . H
C40 0.7297(7) -0.3405(8) 0.1355(7) 0.063(5) Uani d PDU 0.661(7) 1 C
H40 0.7470(7) -0.3203(8) 0.0961(7) 0.076 Uiso calc PR 0.661(7) 1 H
Cl1 0.6246(2) -0.3367(3) 0.1388(2) 0.071(2) Uani d PDU 0.661(7) 1 Cl
Cl2 0.7753(3) -0.2818(3) 0.1884(2) 0.094(2) Uani d PDU 0.661(7) 1 Cl
Cl3 0.7667(4) -0.4375(4) 0.1420(3) 0.099(2) Uani d PDU 0.661(7) 1 Cl
O40 0.806(3) -0.3571(19) 0.1112(18) 0.179(16) Uani d PU 0.339(7) 2 O
O41 0.705(5) -0.428(6) 0.148(4) 0.39(4) Uani d PU 0.339(7) 2 O

loop_
_atom_type_symbol
_atom_type_description
_atom_type_scat_dispersion_real
_atom_type_scat_dispersion_imag
_atom_type_scat_source
C C .0033 .0016 'International Tables Vol C Tables 4.2.6.8 and 6.1.1.4'
H H .0000 .0000 'International Tables Vol C Tables 4.2.6.8 and 6.1.1.4'
N N .0061 .0033 'International Tables Vol C Tables 4.2.6.8 and 6.1.1.4'
O O .0106 .0060 'International Tables Vol C Tables 4.2.6.8 and 6.1.1.4'
S S .1246 .1234 'International Tables Vol C Tables 4.2.6.8 and 6.1.1.4'
Cl Cl .1484 .1585 'International Tables Vol C Tables 4.2.6.8 and 6.1.1.4'

loop_
_geom_angle_atom_site_label_1
_geom_angle_atom_site_label_2
_geom_angle_atom_site_label_3
_geom_angle
C1 S1 S1' 105.0(3)
C2 C1 S1 112.1(6)
N1 C2 C1 111.3(7)
N1 C2 C23' 108.4(7)
C1 C2 C23' 109.1(7)
C3 N1 C2 118.7(7)
C3 N1 C24 121.3(8)
C2 N1 C24 118.3(7)
O1 C3 N1 120.1(8)
O1 C3 C4 119.3(8)
N1 C3 C4 120.4(8)
N2 C4 C3 108.5(7)
N2 C4 C5 109.5(8)
C3 C4 C5 111.9(7)
C6 N2 C4 116.4(8)
O2 C6 N2 125.1(9)
O2 C6 C7 119.3(9)
N2 C6 C7 115.4(8)
N3 C7 C17 110.0(7)
N3 C7 C6 112.9(7)
C17 C7 C6 109.5(8)
C8 N3 C7 124.1(8)
O3 C8 N3 124.4(9)
O3 C8 C9 121.8(9)
N3 C8 C9 113.8(9)
N5 C9 C10 123.2(9)
N5 C9 C8 116.0(9)
C10 C9 C8 120.8(9)
N4 C10 C9 121.3(9)
C10 N4 C11 117.0(8)
N4 C11 C12 119.4(11)
N4 C11 C16 122.5(9)
C12 C11 C16 118.0(11)
C13 C12 C11 119.1(12)
C12 C13 C14 123.6(12)
C13 C14 C15 119.7(12)
C14 C15 C16 117.9(12)
N5 C16 C15 118.6(10)
N5 C16 C11 119.7(10)
C15 C16 C11 121.7(10)
C9 N5 C16 116.1(9)
O4 C17 C7 105.5(7)
C18 O4 C17 117.3(7)
O5 C18 O4 122.7(8)
O5 C18 C19 125.0(9)
O4 C18 C19 112.2(8)
N6 C19 C18 110.7(7)
N6 C19 C20 111.9(7)
C18 C19 C20 112.8(7)
C21 C20 C19 109.8(7)
C21 C20 C22 113.2(7)
C19 C20 C22 112.0(7)
C31 C22 C32 112.6(8)
C31 C22 C20 109.6(8)
C32 C22 C20 111.9(8)
C23 N6 C25 125.2(8)
C23 N6 C19 116.8(7)
C25 N6 C19 118.0(7)
O6 C23 N6 125.8(9)
O6 C23 C2' 118.2(9)
N6 C23 C2' 116.0(9)
C1' S1' S1 105.8(3)
C2' C1' S1' 113.5(7)
N1' C2' C1' 110.4(7)
N1' C2' C23 109.2(7)
C1' C2' C23 110.0(7)
C3' N1' C24' 123.2(7)
C3' N1' C2' 116.0(7)
C24' N1' C2' 118.2(7)
O1' C3' N1' 121.5(8)
O1' C3' C4' 120.2(8)
N1' C3' C4' 118.2(8)
N2' C4' C5' 109.0(7)
N2' C4' C3' 107.5(7)
C5' C4' C3' 112.9(7)
C6' N2' C4' 117.4(7)
O2' C6' N2' 124.5(9)
O2' C6' C7' 118.7(8)
N2' C6' C7' 116.7(8)
N3' C7' C17' 112.1(7)
N3' C7' C6' 116.0(7)
C17' C7' C6' 110.7(7)
C8' N3' C7' 125.0(7)
O3' C8' N3' 124.0(8)
O3' C8' C9' 120.3(8)
N3' C8' C9' 115.7(8)
N5' C9' C10' 121.1(8)
N5' C9' C8' 116.5(8)
C10' C9' C8' 122.3(8)
N4' C10' C9' 123.1(9)
C10' N4' C11' 117.4(8)
N4' C11' C12' 121.5(9)
N4' C11' C16' 119.9(8)
C12' C11' C16' 118.5(9)
C13' C12' C11' 121.0(10)
C12' C13' C14' 119.7(10)
C15' C14' C13' 121.7(11)
C14' C15' C16' 119.1(9)
N5' C16' C15' 118.9(8)
N5' C16' C11' 121.3(8)
C15' C16' C11' 119.8(9)
C9' N5' C16' 116.9(7)
O4' C17' C7' 113.7(6)
C18' O4' C17' 118.9(7)
O5' C18' O4' 121.8(8)
O5' C18' C19' 123.7(8)
O4' C18' C19' 114.4(8)
N6' C19' C18' 107.7(7)
N6' C19' C20' 113.0(7)
C18' C19' C20' 112.8(7)
C19' C20' C21' 110.1(7)
C19' C20' C22' 112.0(7)
C21' C20' C22' 111.9(7)
C31' C22' C32' 110.1(8)
C31' C22' C20' 113.7(8)
C32' C22' C20' 111.1(7)
C23' N6' C25' 123.7(7)
C23' N6' C19' 120.6(7)
C25' N6' C19' 115.1(7)
O6' C23' N6' 121.2(8)
O6' C23' C2 120.5(8)
N6' C23' C2 118.3(8)
Cl1 C40 Cl2 111.8(9)
Cl1 C40 Cl3 111.5(8)
Cl2 C40 Cl3 110.2(7)

loop_
_geom_bond_atom_site_label_1
_geom_bond_atom_site_label_2
_geom_bond_distance
S1 C1 1.818(9)
S1 S1' 2.028(4)
C1 C2 1.499(11)
C2 N1 1.474(10)
C2 C23' 1.532(11)
N1 C3 1.362(10)
N1 C24 1.475(10)
C3 O1 1.235(9)
C3 C4 1.512(12)
C4 N2 1.475(11)
C4 C5 1.520(12)
N2 C6 1.329(10)
C6 O2 1.200(10)
C6 C7 1.573(12)
C7 N3 1.447(10)
C7 C17 1.519(11)
N3 C8 1.346(11)
C8 O3 1.215(10)
C8 C9 1.503(12)
C9 N5 1.323(11)
C9 C10 1.406(12)
C10 N4 1.328(11)
N4 C11 1.350(11)
C11 C12 1.400(13)
C11 C16 1.405(13)
C12 C13 1.339(15)
C13 C14 1.37(2)
C14 C15 1.378(14)
C15 C16 1.398(13)
C16 N5 1.394(11)
C17 O4 1.431(9)
O4 C18 1.326(10)
C18 O5 1.201(10)
C18 C19 1.511(11)
C19 N6 1.501(10)
C19 C20 1.542(11)
C20 C21 1.525(11)
C20 C22 1.556(12)
C22 C31 1.504(12)
C22 C32 1.509(12)
N6 C23 1.336(11)
N6 C25 1.461(10)
C23 O6 1.222(10)
C23 C2' 1.584(12)
S1' C1' 1.801(9)
C1' C2' 1.505(12)
C2' N1' 1.469(10)
N1' C3' 1.359(10)
N1' C24' 1.447(10)
C3' O1' 1.230(9)
C3' C4' 1.521(11)
C4' N2' 1.466(10)
C4' C5' 1.508(11)
N2' C6' 1.323(10)
C6' O2' 1.209(9)
C6' C7' 1.568(11)
C7' N3' 1.424(9)
C7' C17' 1.508(11)
N3' C8' 1.336(10)
C8' O3' 1.249(9)
C8' C9' 1.497(11)
C9' N5' 1.311(10)
C9' C10' 1.422(11)
C10' N4' 1.294(10)
N4' C11' 1.352(11)
C11' C12' 1.391(12)
C11' C16' 1.426(11)
C12' C13' 1.366(13)
C13' C14' 1.398(13)
C14' C15' 1.359(12)
C15' C16' 1.403(12)
C16' N5' 1.359(10)
C17' O4' 1.441(9)
O4' C18' 1.326(10)
C18' O5' 1.220(10)
C18' C19' 1.513(11)
C19' N6' 1.481(10)
C19' C20' 1.528(11)
C20' C21' 1.531(11)
C20' C22' 1.542(11)
C22' C31' 1.515(12)
C22' C32' 1.520(11)
N6' C23' 1.350(10)
N6' C25' 1.454(10)
C23' O6' 1.231(9)
C40 Cl1 1.689(12)
C40 Cl2 1.728(14)
C40 Cl3 1.771(14)

loop_
_geom_torsion_atom_site_label_1
_geom_torsion_atom_site_label_2
_geom_torsion_atom_site_label_3
_geom_torsion_atom_site_label_4
_geom_torsion
C2 C1 S1 S1' 107.9(6)
C1 S1 S1' C1' -99.2(5)
S1 S1' C1' C2' 94.6(6)
C18 O4 C17 C7 -178.8(7)
C18' O4' C17' C7' 92.6(9)
N6 C19 C18 O4 -54.4(9)
N6' C19' C18' O4' 51.6(10)
O4 C17 C7 N3 -49.0(9)
O4' C17' C7' N3' -69.7(9)
C19 C18 O4 C17 -173.9(7)
C19' C18' O4' C17' 166.5(7)
C6 C7 C17 O4 75.6(8)
C6' C7' C17' O4' 61.5(9)
N3 C8 C9 N5 -11.4(12)
N3' C8' C9' N5' 11.5(11)
C23' C2 C1 S1 57.7(9)
C23 C2' C1' S1' 62.7(8)
N1 C2 C1 S1 177.2(5)
N1' C2' C1' S1' -176.7(6)
C17 C7 C6 N2 -155.5(7)
C17' C7' C6' N2' -146.5(7)
